data_1513916
loop_
_publ_author_name
'Li, Qiong'
'Zhang, Shu-Yu'
'He, Gang'
'Ai, Zhaoyan'
'Nack, William A.'
'Chen, Gong'

_publ_section_title
;
 Copper-catalyzed carboxamide-directed ortho amination of anilines with
 alkylamines at room temperature.
;
_journal_issue 6
_journal_name_full 'Organic letters'
_journal_page_first 1764
_journal_page_last 1767
_journal_paper_doi 10.1021/ol500464x
_journal_volume 16
_journal_year 2014
_chemical_formula_moiety 'C16 H17 N3 O2'
_chemical_formula_sum 'C16 H17 N3 O2'
_chemical_formula_weight 283.33
_chemical_name_systematic
; 
 ? 
;
_space_group_IT_number 19
_symmetry_cell_setting orthorhombic
_symmetry_space_group_name_Hall 'P 2ac 2ab'
_symmetry_space_group_name_H-M 'P 21 21 21'
_atom_sites_solution_hydrogens geom
_atom_sites_solution_primary direct
_atom_sites_solution_secondary difmap
_audit_creation_method SHELXL-97
_cell_angle_alpha 90.00
_cell_angle_beta 90.00
_cell_angle_gamma 90.00
_cell_formula_units_Z 4
_cell_length_a 7.407(2)
_cell_length_b 11.200(3)
_cell_length_c 17.505(5)
_cell_measurement_reflns_used 3469
_cell_measurement_temperature 298(2)
_cell_measurement_theta_max 23.822
_cell_measurement_theta_min 2.158
_cell_volume 1452.2(7)
_computing_cell_refinement 'Bruker SMART'
_computing_data_collection 'Bruker SMART'
_computing_data_reduction 'Bruker SAINT'
_computing_molecular_graphics 'Bruker SHELXTL'
_computing_publication_material 'Bruker SHELXTL'
_computing_structure_refinement 'SHELXL-97 (Sheldrick, 1997)'
_computing_structure_solution 'SHELXS-97 (Sheldrick, 1990)'
_diffrn_ambient_temperature 298(2)
_diffrn_measured_fraction_theta_full 0.992
_diffrn_measured_fraction_theta_max 0.992
_diffrn_measurement_device_type 'CCD area detector'
_diffrn_measurement_method 'phi and omega scans'
_diffrn_radiation_monochromator graphite
_diffrn_radiation_source 'fine-focus sealed tube'
_diffrn_radiation_type MoK\a
_diffrn_radiation_wavelength 0.71073
_diffrn_reflns_av_R_equivalents 0.0411
_diffrn_reflns_av_sigmaI/netI 0.0516
_diffrn_reflns_limit_h_max 9
_diffrn_reflns_limit_h_min -9
_diffrn_reflns_limit_k_max 14
_diffrn_reflns_limit_k_min -13
_diffrn_reflns_limit_l_max 23
_diffrn_reflns_limit_l_min -19
_diffrn_reflns_number 10411
_diffrn_reflns_theta_full 28.31
_diffrn_reflns_theta_max 28.31
_diffrn_reflns_theta_min 2.16
_exptl_absorpt_coefficient_mu 0.088
_exptl_absorpt_correction_T_max 0.9878
_exptl_absorpt_correction_T_min 0.9835
_exptl_absorpt_correction_type multi-scan
_exptl_absorpt_process_details SADABS
_exptl_crystal_colour colorless
_exptl_crystal_density_diffrn 1.296
_exptl_crystal_density_method 'not measured'
_exptl_crystal_description block
_exptl_crystal_F_000 600
_exptl_crystal_size_max 0.19
_exptl_crystal_size_mid 0.17
_exptl_crystal_size_min 0.14
_refine_diff_density_max 0.125
_refine_diff_density_min -0.186
_refine_diff_density_rms 0.032
_refine_ls_abs_structure_details 'Flack H D (1983), Acta Cryst. A39, 876-881'
_refine_ls_abs_structure_Flack 0.2(16)
_refine_ls_extinction_method none
_refine_ls_goodness_of_fit_ref 1.045
_refine_ls_hydrogen_treatment mixed
_refine_ls_matrix_type full
_refine_ls_number_parameters 194
_refine_ls_number_reflns 3570
_refine_ls_number_restraints 0
_refine_ls_restrained_S_all 1.045
_refine_ls_R_factor_all 0.0542
_refine_ls_R_factor_gt 0.0441
_refine_ls_shift/su_max 0.000
_refine_ls_shift/su_mean 0.000
_refine_ls_structure_factor_coef Fsqd
_refine_ls_weighting_details 'calc w=1/[\s^2^(Fo^2^)+(0.0466P)^2^+0.1216P] where P=(Fo^2^+2Fc^2^)/3'
_refine_ls_weighting_scheme calc
_refine_ls_wR_factor_gt 0.1114
_refine_ls_wR_factor_ref 0.1184
_reflns_number_gt 3008
_reflns_number_total 3570
_reflns_threshold_expression >2sigma(I)
_cod_data_source_file ol500464x_si_002.cif
_cod_data_source_block suz3s
_cod_depositor_comments
;
The following automatic conversions were performed:

'_symmetry_cell_setting' value 'Orthorhombic' changed to
'orthorhombic' according to
/usr/data/users/saulius/crontab/automatic-downloads/current/ACS/lib/dictionaries/cif_core.dic
dictionary named 'cif_core.dic' version 2.4.2 from 2011-04-26.

Automatic conversion script
Id: cif_fix_values 2281 2013-09-26 08:29:07Z andrius 
;
_cod_original_cell_volume 1452.3(7)
_cod_original_sg_symbol_H-M P2(1)2(1)2(1)
_cod_database_code 1513916

loop_
_symmetry_equiv_pos_as_xyz
'x, y, z'
'-x+1/2, -y, z+1/2'
'-x, y+1/2, -z+1/2'
'x+1/2, -y+1/2, -z'

loop_
_atom_site_label
_atom_site_type_symbol
_atom_site_fract_x
_atom_site_fract_y
_atom_site_fract_z
_atom_site_U_iso_or_equiv
_atom_site_adp_type
_atom_site_occupancy
_atom_site_symmetry_multiplicity
_atom_site_calc_flag
_atom_site_refinement_flags
C1 C 0.1637(2) 0.69616(17) 0.60395(12) 0.0582(5) Uani 1 1 d .
H1A H 0.1950 0.7510 0.5632 0.070 Uiso 1 1 calc R
H1B H 0.1132 0.7420 0.6459 0.070 Uiso 1 1 calc R
C2 C 0.0267(3) 0.6071(2) 0.57570(13) 0.0741(6) Uani 1 1 d .
H2A H -0.0091 0.5556 0.6176 0.089 Uiso 1 1 calc R
H2B H -0.0797 0.6493 0.5580 0.089 Uiso 1 1 calc R
C3 C 0.2520(3) 0.47463(18) 0.54123(12) 0.0671(5) Uani 1 1 d .
H3A H 0.2985 0.4257 0.5000 0.081 Uiso 1 1 calc R
H3B H 0.2195 0.4222 0.5831 0.081 Uiso 1 1 calc R
C4 C 0.3960(3) 0.55990(17) 0.56721(11) 0.0579(4) Uani 1 1 d .
H4A H 0.5012 0.5158 0.5843 0.069 Uiso 1 1 calc R
H4B H 0.4320 0.6109 0.5251 0.069 Uiso 1 1 calc R
C5 C 0.4532(2) 0.70809(13) 0.66718(9) 0.0419(3) Uani 1 1 d .
C6 C 0.6035(2) 0.75601(16) 0.63188(11) 0.0538(4) Uani 1 1 d .
H6 H 0.6248 0.7388 0.5807 0.065 Uiso 1 1 calc R
C7 C 0.7229(3) 0.82872(17) 0.67061(12) 0.0608(5) Uani 1 1 d .
H7 H 0.8226 0.8605 0.6455 0.073 Uiso 1 1 calc R
C8 C 0.6937(2) 0.85395(15) 0.74656(12) 0.0570(4) Uani 1 1 d .
H8 H 0.7741 0.9026 0.7729 0.068 Uiso 1 1 calc R
C9 C 0.5453(2) 0.80710(15) 0.78369(10) 0.0526(4) Uani 1 1 d .
H9 H 0.5266 0.8241 0.8351 0.063 Uiso 1 1 calc R
C10 C 0.4239(2) 0.73485(13) 0.74488(9) 0.0430(3) Uani 1 1 d .
C11 C 0.1828(2) 0.71562(16) 0.84293(10) 0.0515(4) Uani 1 1 d .
C12 C 0.0073(2) 0.64973(14) 0.85377(9) 0.0474(4) Uani 1 1 d .
C13 C -0.0912(3) 0.66468(17) 0.92053(10) 0.0565(4) Uani 1 1 d .
H13 H -0.0507 0.7153 0.9590 0.068 Uiso 1 1 calc R
C14 C -0.2504(3) 0.60257(18) 0.92816(12) 0.0669(5) Uani 1 1 d .
H14 H -0.3188 0.6093 0.9725 0.080 Uiso 1 1 calc R
C15 C -0.3066(3) 0.53102(19) 0.86985(15) 0.0735(6) Uani 1 1 d .
H15 H -0.4142 0.4887 0.8737 0.088 Uiso 1 1 calc R
C16 C -0.2013(3) 0.52214(18) 0.80478(14) 0.0678(5) Uani 1 1 d .
H16 H -0.2420 0.4744 0.7649 0.081 Uiso 1 1 calc R
H1N H 0.213(3) 0.6313(18) 0.7523(13) 0.066(6) Uiso 1 1 d .
N1 N 0.2695(2) 0.68455(13) 0.77847(8) 0.0494(3) Uani 1 1 d .
N2 N 0.32544(17) 0.63251(11) 0.62976(7) 0.0438(3) Uani 1 1 d .
N3 N -0.0444(2) 0.57883(13) 0.79665(9) 0.0539(3) Uani 1 1 d .
O1 O 0.2342(2) 0.79121(16) 0.88826(9) 0.0902(6) Uani 1 1 d .
O2 O 0.0959(2) 0.53685(14) 0.51575(7) 0.0724(4) Uani 1 1 d .

loop_
_atom_site_aniso_label
_atom_site_aniso_U_11
_atom_site_aniso_U_22
_atom_site_aniso_U_33
_atom_site_aniso_U_23
_atom_site_aniso_U_13
_atom_site_aniso_U_12
C1 0.0506(9) 0.0670(11) 0.0570(11) -0.0094(9) -0.0111(8) 0.0115(8)
C2 0.0531(11) 0.0963(14) 0.0731(13) -0.0158(12) -0.0176(10) 0.0044(11)
C3 0.0752(12) 0.0701(11) 0.0560(10) -0.0222(9) -0.0010(10) -0.0026(10)
C4 0.0568(10) 0.0675(11) 0.0494(9) -0.0106(8) 0.0053(8) 0.0041(8)
C5 0.0392(7) 0.0463(7) 0.0400(8) 0.0029(6) -0.0024(6) 0.0034(6)
C6 0.0458(8) 0.0666(10) 0.0489(9) 0.0017(8) 0.0035(8) 0.0010(8)
C7 0.0445(8) 0.0671(10) 0.0710(12) 0.0085(9) 0.0041(9) -0.0077(8)
C8 0.0485(9) 0.0545(9) 0.0680(12) 0.0004(8) -0.0104(9) -0.0095(7)
C9 0.0565(9) 0.0525(9) 0.0489(9) -0.0021(7) -0.0083(8) -0.0061(8)
C10 0.0433(7) 0.0440(7) 0.0416(8) 0.0025(6) -0.0021(7) 0.0005(6)
C11 0.0583(10) 0.0554(8) 0.0408(8) -0.0061(7) 0.0035(7) -0.0053(8)
C12 0.0512(9) 0.0483(8) 0.0427(8) 0.0028(7) 0.0028(7) 0.0029(7)
C13 0.0578(10) 0.0640(10) 0.0478(9) 0.0022(8) 0.0067(8) 0.0065(9)
C14 0.0616(12) 0.0714(12) 0.0678(12) 0.0126(10) 0.0191(10) 0.0095(10)
C15 0.0535(10) 0.0654(11) 0.1015(18) 0.0137(12) 0.0150(11) -0.0069(9)
C16 0.0615(11) 0.0601(10) 0.0819(14) -0.0065(10) 0.0009(10) -0.0113(9)
N1 0.0533(8) 0.0555(8) 0.0393(7) -0.0097(6) 0.0029(6) -0.0124(6)
N2 0.0422(7) 0.0510(7) 0.0381(6) -0.0044(5) -0.0016(6) 0.0032(5)
N3 0.0546(8) 0.0516(7) 0.0557(8) -0.0043(7) 0.0028(7) -0.0054(6)
O1 0.0899(11) 0.1128(12) 0.0679(9) -0.0467(9) 0.0210(9) -0.0379(10)
O2 0.0752(9) 0.0942(10) 0.0479(7) -0.0140(7) -0.0173(7) -0.0064(8)

loop_
_atom_type_symbol
_atom_type_description
_atom_type_scat_dispersion_real
_atom_type_scat_dispersion_imag
_atom_type_scat_source
C C 0.0033 0.0016 'International Tables Vol C Tables 4.2.6.8 and 6.1.1.4'
H H 0.0000 0.0000 'International Tables Vol C Tables 4.2.6.8 and 6.1.1.4'
N N 0.0061 0.0033 'International Tables Vol C Tables 4.2.6.8 and 6.1.1.4'
O O 0.0106 0.0060 'International Tables Vol C Tables 4.2.6.8 and 6.1.1.4'

loop_
_geom_angle_atom_site_label_1
_geom_angle_atom_site_label_2
_geom_angle_atom_site_label_3
_geom_angle
N2 C1 C2 109.26(15)
N2 C1 H1A 109.8
C2 C1 H1A 109.8
N2 C1 H1B 109.8
C2 C1 H1B 109.8
H1A C1 H1B 108.3
O2 C2 C1 111.72(18)
O2 C2 H2A 109.3
C1 C2 H2A 109.3
O2 C2 H2B 109.3
C1 C2 H2B 109.3
H2A C2 H2B 107.9
O2 C3 C4 111.16(16)
O2 C3 H3A 109.4
C4 C3 H3A 109.4
O2 C3 H3B 109.4
C4 C3 H3B 109.4
H3A C3 H3B 108.0
N2 C4 C3 109.06(15)
N2 C4 H4A 109.9
C3 C4 H4A 109.9
N2 C4 H4B 109.9
C3 C4 H4B 109.9
H4A C4 H4B 108.3
C6 C5 C10 118.22(15)
C6 C5 N2 123.97(15)
C10 C5 N2 117.81(14)
C7 C6 C5 121.72(17)
C7 C6 H6 119.1
C5 C6 H6 119.1
C8 C7 C6 119.67(17)
C8 C7 H7 120.2
C6 C7 H7 120.2
C7 C8 C9 120.12(17)
C7 C8 H8 119.9
C9 C8 H8 119.9
C8 C9 C10 120.48(17)
C8 C9 H9 119.8
C10 C9 H9 119.8
C9 C10 N1 123.85(15)
C9 C10 C5 119.78(15)
N1 C10 C5 116.37(14)
O1 C11 N1 125.18(17)
O1 C11 C12 121.77(16)
N1 C11 C12 113.03(14)
N3 C12 C13 123.54(17)
N3 C12 C11 116.42(14)
C13 C12 C11 120.03(16)
C14 C13 C12 118.12(18)
C14 C13 H13 120.9
C12 C13 H13 120.9
C15 C14 C13 119.09(18)
C15 C14 H14 120.5
C13 C14 H14 120.5
C14 C15 C16 119.14(19)
C14 C15 H15 120.4
C16 C15 H15 120.4
N3 C16 C15 123.0(2)
N3 C16 H16 118.5
C15 C16 H16 118.5
C11 N1 C10 129.56(15)
C11 N1 H1N 113.2(15)
C10 N1 H1N 116.8(15)
C5 N2 C4 115.88(13)
C5 N2 C1 113.24(12)
C4 N2 C1 109.42(14)
C16 N3 C12 117.03(17)
C2 O2 C3 109.63(14)

loop_
_geom_bond_atom_site_label_1
_geom_bond_atom_site_label_2
_geom_bond_distance
C1 N2 1.466(2)
C1 C2 1.506(3)
C1 H1A 0.9700
C1 H1B 0.9700
C2 O2 1.408(3)
C2 H2A 0.9700
C2 H2B 0.9700
C3 O2 1.422(3)
C3 C4 1.503(3)
C3 H3A 0.9700
C3 H3B 0.9700
C4 N2 1.461(2)
C4 H4A 0.9700
C4 H4B 0.9700
C5 C6 1.382(2)
C5 C10 1.410(2)
C5 N2 1.429(2)
C6 C7 1.380(3)
C6 H6 0.9300
C7 C8 1.376(3)
C7 H7 0.9300
C8 C9 1.380(3)
C8 H8 0.9300
C9 C10 1.388(2)
C9 H9 0.9300
C10 N1 1.404(2)
C11 O1 1.221(2)
C11 N1 1.344(2)
C11 C12 1.507(2)
C12 N3 1.333(2)
C12 C13 1.388(2)
C13 C14 1.376(3)
C13 H13 0.9300
C14 C15 1.363(3)
C14 H14 0.9300
C15 C16 1.384(3)
C15 H15 0.9300
C16 N3 1.332(3)
C16 H16 0.9300
N1 H1N 0.86(2)

loop_
_geom_torsion_atom_site_label_1
_geom_torsion_atom_site_label_2
_geom_torsion_atom_site_label_3
_geom_torsion_atom_site_label_4
_geom_torsion
N2 C1 C2 O2 -58.2(2)
O2 C3 C4 N2 59.6(2)
C10 C5 C6 C7 -0.3(2)
N2 C5 C6 C7 179.94(15)
C5 C6 C7 C8 0.6(3)
C6 C7 C8 C9 -0.3(3)
C7 C8 C9 C10 -0.4(3)
C8 C9 C10 N1 -179.59(16)
C8 C9 C10 C5 0.6(2)
C6 C5 C10 C9 -0.3(2)
N2 C5 C10 C9 179.47(14)
C6 C5 C10 N1 179.88(15)
N2 C5 C10 N1 -0.3(2)
O1 C11 C12 N3 172.95(19)
N1 C11 C12 N3 -5.2(2)
O1 C11 C12 C13 -7.0(3)
N1 C11 C12 C13 174.83(16)
N3 C12 C13 C14 0.2(3)
C11 C12 C13 C14 -179.82(16)
C12 C13 C14 C15 -1.2(3)
C13 C14 C15 C16 0.4(3)
C14 C15 C16 N3 1.3(3)
O1 C11 N1 C10 -5.9(3)
C12 C11 N1 C10 172.18(15)
C9 C10 N1 C11 18.5(3)
C5 C10 N1 C11 -161.68(17)
C6 C5 N2 C4 29.2(2)
C10 C5 N2 C4 -150.57(15)
C6 C5 N2 C1 -98.42(18)
C10 C5 N2 C1 81.80(18)
C3 C4 N2 C5 172.57(15)
C3 C4 N2 C1 -57.9(2)
C2 C1 N2 C5 -171.96(15)
C2 C1 N2 C4 57.1(2)
C15 C16 N3 C12 -2.2(3)
C13 C12 N3 C16 1.4(3)
C11 C12 N3 C16 -178.54(16)
C1 C2 O2 C3 59.0(2)
C4 C3 O2 C2 -59.6(2)
